data_7033258
loop_
_publ_author_name
'Qin, Lei'
'Zhang, Zhong'
'Zheng, Zhiping'
'Speldrich, Manfred'
'K\"ogerler, Paul'
'Xue, Wei'
'Wang, Bao-Ying'
'Chen, Xiao-Ming'
'Zheng, Yan-Zhen'

_publ_section_title
;
 Dynamic magnetism of an iron(II)-chlorido spin chain and its hexametallic
 segment.
;
_journal_issue 3
_journal_name_full 'Dalton transactions (Cambridge, England : 2003)'
_journal_page_first 1456
_journal_page_last 1464
_journal_paper_doi 10.1039/c4dt02599g
_journal_volume 44
_journal_year 2015
_chemical_formula_moiety 'C72 H48 Cl12 Fe6 N12'
_chemical_formula_sum 'C72 H48 Cl12 Fe6 N12'
_chemical_formula_weight 1841.72
_chemical_name_common Fe6
_chemical_name_systematic
; 
 ? 
;
_space_group_IT_number 2
_symmetry_cell_setting triclinic
_symmetry_space_group_name_Hall '-P 1'
_symmetry_space_group_name_H-M 'P -1'
_atom_sites_solution_hydrogens geom
_atom_sites_solution_primary direct
_atom_sites_solution_secondary difmap
_audit_creation_method SHELXL-97
_cell_angle_alpha 80.0380(10)
_cell_angle_beta 84.4460(10)
_cell_angle_gamma 61.9170(10)
_cell_formula_units_Z 1
_cell_length_a 10.0016(11)
_cell_length_b 10.2378(11)
_cell_length_c 19.241(2)
_cell_measurement_reflns_used 9703
_cell_measurement_temperature 293(2)
_cell_measurement_theta_max 27.6216
_cell_measurement_theta_min 2.3084
_cell_volume 1711.7(3)
_computing_cell_refinement 'Bruker SMART'
_computing_data_collection 'Bruker SMART'
_computing_data_reduction 'Bruker SMART'
_computing_molecular_graphics 'Bruker SHELXTL'
_computing_publication_material 'Bruker SHELXTL'
_computing_structure_refinement 'SHELXL-97 (Sheldrick, 1997)'
_computing_structure_solution 'SHELXS-97 (Sheldrick, 1990)'
_diffrn_ambient_temperature 293(2)
_diffrn_measured_fraction_theta_full 0.993
_diffrn_measured_fraction_theta_max 0.993
_diffrn_measurement_device_type 'CCD area detector'
_diffrn_measurement_method 'phi and omega scans'
_diffrn_radiation_monochromator graphite
_diffrn_radiation_source 'fine-focus sealed tube'
_diffrn_radiation_type MoK\a
_diffrn_radiation_wavelength 0.71073
_diffrn_reflns_av_R_equivalents 0.0183
_diffrn_reflns_av_unetI/netI 0.0141
_diffrn_reflns_limit_h_max 13
_diffrn_reflns_limit_h_min -13
_diffrn_reflns_limit_k_max 13
_diffrn_reflns_limit_k_min -13
_diffrn_reflns_limit_l_max 25
_diffrn_reflns_limit_l_min -25
_diffrn_reflns_number 39581
_diffrn_reflns_theta_full 27.64
_diffrn_reflns_theta_max 27.64
_diffrn_reflns_theta_min 2.15
_exptl_absorpt_coefficient_mu 1.762
_exptl_absorpt_correction_T_max 0.703
_exptl_absorpt_correction_T_min 0.608
_exptl_absorpt_correction_type multi-scan
_exptl_absorpt_process_details 'SADABS; Bruker, 2000'
_exptl_crystal_colour red
_exptl_crystal_density_diffrn 1.787
_exptl_crystal_density_method 'not measured'
_exptl_crystal_description block
_exptl_crystal_F_000 924
_exptl_crystal_preparation 'Magnetic properties'
_exptl_crystal_recrystallization_method Solvothermal
_exptl_crystal_size_max 0.31
_exptl_crystal_size_mid 0.24
_exptl_crystal_size_min 0.20
_refine_diff_density_max 0.925
_refine_diff_density_min -0.381
_refine_diff_density_rms 0.080
_refine_ls_extinction_method none
_refine_ls_goodness_of_fit_ref 1.148
_refine_ls_hydrogen_treatment constr
_refine_ls_matrix_type full
_refine_ls_number_parameters 460
_refine_ls_number_reflns 7921
_refine_ls_number_restraints 0
_refine_ls_restrained_S_all 1.148
_refine_ls_R_factor_all 0.0393
_refine_ls_R_factor_gt 0.0354
_refine_ls_shift/su_max 0.001
_refine_ls_shift/su_mean 0.000
_refine_ls_structure_factor_coef Fsqd
_refine_ls_weighting_details 'calc w=1/[\s^2^(Fo^2^)+(0.0280P)^2^+3.6380P] where P=(Fo^2^+2Fc^2^)/3'
_refine_ls_weighting_scheme calc
_refine_ls_wR_factor_gt 0.0866
_refine_ls_wR_factor_ref 0.0883
_reflns_number_gt 7246
_reflns_number_total 7921
_reflns_threshold_expression >2sigma(I)
_cod_data_source_file c4dt02599g2.cif
_cod_data_source_block 1
_cod_depositor_comments
;
The following automatic conversions were performed:

'_symmetry_cell_setting' value 'Triclinic' changed to 'triclinic'
according to
/usr/data/users/saulius/crontab/automatic-downloads/rss-feeds/RSC/lib/dictionaries/cif_core.dic
dictionary named 'cif_core.dic' version 2.4.2 from
2011-04-26.

'_exptl_absorpt_correction_type' value 'Multi-scan'
changed to 'multi-scan' according to
/usr/data/users/saulius/crontab/automatic-downloads/rss-feeds/RSC/lib/dictionaries/cif_core.dic
dictionary named 'cif_core.dic' version 2.4.2 from 2011-04-26.

Automatic conversion script
Id: cif_fix_values 2935 2014-11-11 08:27:57Z andrius 

 Adding full bibliography for 7033258.cif.
;
_cod_original_sg_symbol_H-M 'P-1   '
_cod_database_code 7033258

loop_
_symmetry_equiv_pos_as_xyz
'x, y, z'
'-x, -y, -z'

loop_
_atom_site_label
_atom_site_type_symbol
_atom_site_fract_x
_atom_site_fract_y
_atom_site_fract_z
_atom_site_U_iso_or_equiv
_atom_site_adp_type
_atom_site_occupancy
_atom_site_symmetry_multiplicity
_atom_site_calc_flag
_atom_site_refinement_flags
Fe1 Fe 0.32062(4) 0.25174(4) 0.614292(19) 0.01297(8) Uani 1 1 d .
Fe2 Fe 0.06878(4) 0.27092(4) 0.759851(18) 0.01075(8) Uani 1 1 d .
Fe3 Fe 0.11636(4) -0.00670(3) 0.918541(18) 0.01103(8) Uani 1 1 d .
Cl1 Cl 0.29201(8) 0.49033(7) 0.57421(4) 0.02413(14) Uani 1 1 d .
Cl2 Cl 0.33934(6) 0.20913(6) 0.74238(3) 0.01430(12) Uani 1 1 d .
Cl3 Cl 0.05592(6) 0.30923(6) 0.62549(3) 0.01486(12) Uani 1 1 d .
Cl4 Cl 0.10162(7) 0.01881(6) 0.78129(3) 0.01477(12) Uani 1 1 d .
Cl5 Cl 0.08280(7) 0.24706(6) 0.89543(3) 0.01340(11) Uani 1 1 d .
Cl6 Cl -0.14468(6) 0.04782(6) 0.94539(3) 0.01362(11) Uani 1 1 d .
N1 N 0.5670(2) 0.1499(2) 0.59483(11) 0.0149(4) Uani 1 1 d .
N2 N 0.3837(2) 0.0248(2) 0.59567(10) 0.0127(4) Uani 1 1 d .
N3 N 0.0025(2) 0.5078(2) 0.75227(10) 0.0125(4) Uani 1 1 d .
N4 N -0.1762(2) 0.3745(2) 0.75784(10) 0.0133(4) Uani 1 1 d .
N5 N 0.3632(2) -0.1079(2) 0.91450(10) 0.0129(4) Uani 1 1 d .
N6 N 0.1859(2) -0.2419(2) 0.91926(10) 0.0121(4) Uani 1 1 d .
C1 C 0.6560(3) 0.2141(3) 0.59426(14) 0.0208(5) Uani 1 1 d .
H1 H 0.6117 0.3141 0.6006 0.025 Uiso 1 1 calc R
C2 C 0.8136(3) 0.1377(4) 0.58454(15) 0.0258(6) Uani 1 1 d .
H2 H 0.8720 0.1864 0.5846 0.031 Uiso 1 1 calc R
C3 C 0.8807(3) -0.0098(3) 0.57492(15) 0.0257(6) Uani 1 1 d .
H3 H 0.9854 -0.0624 0.5694 0.031 Uiso 1 1 calc R
C4 C 0.7904(3) -0.0814(3) 0.57347(13) 0.0189(5) Uani 1 1 d .
C5 C 0.8500(3) -0.2345(3) 0.56280(14) 0.0238(6) Uani 1 1 d .
H5 H 0.9539 -0.2917 0.5565 0.029 Uiso 1 1 calc R
C6 C 0.7571(3) -0.2973(3) 0.56175(13) 0.0207(5) Uani 1 1 d .
H6 H 0.7980 -0.3962 0.5540 0.025 Uiso 1 1 calc R
C7 C 0.5966(3) -0.2128(3) 0.57252(12) 0.0163(5) Uani 1 1 d .
C8 C 0.4961(3) -0.2737(3) 0.57405(13) 0.0201(5) Uani 1 1 d .
H8 H 0.5318 -0.3717 0.5658 0.024 Uiso 1 1 calc R
C9 C 0.3445(3) -0.1870(3) 0.58788(13) 0.0185(5) Uani 1 1 d .
H9 H 0.2770 -0.2265 0.5903 0.022 Uiso 1 1 calc R
C10 C 0.2928(3) -0.0381(3) 0.59835(13) 0.0159(5) Uani 1 1 d .
H10 H 0.1901 0.0193 0.6076 0.019 Uiso 1 1 calc R
C11 C 0.5347(3) -0.0624(3) 0.58353(12) 0.0136(5) Uani 1 1 d .
C12 C 0.6326(3) 0.0046(3) 0.58406(12) 0.0147(5) Uani 1 1 d .
C13 C 0.0920(3) 0.5722(3) 0.74789(14) 0.0185(5) Uani 1 1 d .
H13 H 0.1964 0.5121 0.7460 0.022 Uiso 1 1 calc R
C14 C 0.0362(3) 0.7270(3) 0.74599(15) 0.0242(6) Uani 1 1 d .
H14 H 0.1025 0.7679 0.7434 0.029 Uiso 1 1 calc R
C15 C -0.1167(4) 0.8163(3) 0.74808(14) 0.0249(6) Uani 1 1 d .
H15 H -0.1555 0.9186 0.7482 0.030 Uiso 1 1 calc R
C16 C -0.2156(3) 0.7533(3) 0.75002(13) 0.0195(5) Uani 1 1 d .
C17 C -0.3777(3) 0.8393(3) 0.74900(14) 0.0246(6) Uani 1 1 d .
H17 H -0.4218 0.9419 0.7497 0.030 Uiso 1 1 calc R
C18 C -0.4671(3) 0.7749(3) 0.74703(14) 0.0257(6) Uani 1 1 d .
H18 H -0.5716 0.8341 0.7452 0.031 Uiso 1 1 calc R
C19 C -0.4039(3) 0.6155(3) 0.74773(13) 0.0196(5) Uani 1 1 d .
C20 C -0.4900(3) 0.5420(4) 0.74351(15) 0.0278(6) Uani 1 1 d .
H20 H -0.5942 0.5968 0.7376 0.033 Uiso 1 1 calc R
C21 C -0.4205(3) 0.3891(4) 0.74806(15) 0.0277(6) Uani 1 1 d .
H21 H -0.4772 0.3395 0.7458 0.033 Uiso 1 1 calc R
C22 C -0.2631(3) 0.3085(3) 0.75620(14) 0.0207(5) Uani 1 1 d .
H22 H -0.2173 0.2047 0.7606 0.025 Uiso 1 1 calc R
C23 C -0.2447(3) 0.5263(3) 0.75283(12) 0.0135(5) Uani 1 1 d .
C24 C -0.1499(3) 0.5968(3) 0.75219(12) 0.0136(5) Uani 1 1 d .
C25 C 0.4493(3) -0.0418(3) 0.91652(13) 0.0182(5) Uani 1 1 d .
H25 H 0.4025 0.0616 0.9147 0.022 Uiso 1 1 calc R
C26 C 0.6077(3) -0.1210(3) 0.92126(14) 0.0242(6) Uani 1 1 d .
H26 H 0.6641 -0.0711 0.9236 0.029 Uiso 1 1 calc R
C27 C 0.6782(3) -0.2733(3) 0.92239(14) 0.0236(6) Uani 1 1 d .
H27 H 0.7831 -0.3275 0.9260 0.028 Uiso 1 1 calc R
C28 C 0.5918(3) -0.3474(3) 0.91810(12) 0.0172(5) Uani 1 1 d .
C29 C 0.6561(3) -0.5062(3) 0.91763(13) 0.0240(6) Uani 1 1 d .
H29 H 0.7607 -0.5652 0.9198 0.029 Uiso 1 1 calc R
C30 C 0.5661(3) -0.5707(3) 0.91404(13) 0.0220(6) Uani 1 1 d .
H30 H 0.6102 -0.6729 0.9123 0.026 Uiso 1 1 calc R
C31 C 0.4048(3) -0.4846(3) 0.91289(13) 0.0176(5) Uani 1 1 d .
C32 C 0.3060(3) -0.5475(3) 0.91253(14) 0.0218(6) Uani 1 1 d .
H32 H 0.3448 -0.6483 0.9088 0.026 Uiso 1 1 calc R
C33 C 0.1529(3) -0.4592(3) 0.91772(14) 0.0222(6) Uani 1 1 d .
H33 H 0.0867 -0.4997 0.9185 0.027 Uiso 1 1 calc R
C34 C 0.0969(3) -0.3064(3) 0.92192(14) 0.0173(5) Uani 1 1 d .
H34 H -0.0072 -0.2479 0.9268 0.021 Uiso 1 1 calc R
C35 C 0.3385(3) -0.3296(2) 0.91509(12) 0.0125(4) Uani 1 1 d .
C36 C 0.4324(3) -0.2589(3) 0.91560(11) 0.0121(4) Uani 1 1 d .

loop_
_atom_site_aniso_label
_atom_site_aniso_U_11
_atom_site_aniso_U_22
_atom_site_aniso_U_33
_atom_site_aniso_U_23
_atom_site_aniso_U_13
_atom_site_aniso_U_12
Fe1 0.01338(17) 0.01116(16) 0.01559(17) -0.00351(12) 0.00208(13) -0.00659(13)
Fe2 0.00958(16) 0.00726(15) 0.01527(17) -0.00182(12) 0.00086(12) -0.00392(12)
Fe3 0.00914(16) 0.00714(15) 0.01664(17) -0.00186(12) 0.00193(12) -0.00398(12)
Cl1 0.0268(3) 0.0147(3) 0.0328(4) -0.0028(2) 0.0032(3) -0.0121(3)
Cl2 0.0109(3) 0.0149(3) 0.0160(3) -0.0030(2) 0.0012(2) -0.0050(2)
Cl3 0.0120(3) 0.0164(3) 0.0154(3) -0.0038(2) 0.0002(2) -0.0056(2)
Cl4 0.0211(3) 0.0101(2) 0.0153(3) -0.00277(19) 0.0002(2) -0.0088(2)
Cl5 0.0185(3) 0.0093(2) 0.0146(3) -0.00282(19) 0.0015(2) -0.0081(2)
Cl6 0.0094(2) 0.0139(3) 0.0169(3) -0.0021(2) 0.0007(2) -0.0051(2)
N1 0.0158(10) 0.0178(10) 0.0127(10) -0.0031(8) 0.0022(8) -0.0092(8)
N2 0.0125(10) 0.0132(9) 0.0123(9) -0.0034(7) 0.0000(7) -0.0055(8)
N3 0.0138(10) 0.0095(9) 0.0125(9) -0.0021(7) 0.0001(7) -0.0040(8)
N4 0.0118(9) 0.0177(10) 0.0115(9) -0.0047(8) 0.0012(7) -0.0071(8)
N5 0.0131(10) 0.0133(9) 0.0129(9) -0.0021(7) 0.0016(7) -0.0069(8)
N6 0.0132(9) 0.0097(9) 0.0126(9) -0.0011(7) -0.0005(7) -0.0047(8)
C1 0.0236(13) 0.0271(14) 0.0180(12) -0.0068(10) 0.0032(10) -0.0165(11)
C2 0.0243(14) 0.0404(17) 0.0232(14) -0.0054(12) -0.0004(11) -0.0232(13)
C3 0.0137(12) 0.0376(16) 0.0222(14) -0.0034(12) 0.0014(10) -0.0097(12)
C4 0.0160(12) 0.0255(13) 0.0103(11) -0.0003(9) -0.0003(9) -0.0065(10)
C5 0.0150(12) 0.0240(13) 0.0189(13) -0.0027(10) 0.0000(10) 0.0018(10)
C6 0.0215(13) 0.0143(11) 0.0141(12) -0.0022(9) 0.0000(10) 0.0018(10)
C7 0.0204(12) 0.0137(11) 0.0095(11) -0.0019(8) -0.0003(9) -0.0034(10)
C8 0.0308(14) 0.0117(11) 0.0149(12) 0.0000(9) -0.0048(10) -0.0072(10)
C9 0.0246(13) 0.0166(12) 0.0174(12) -0.0017(9) -0.0035(10) -0.0118(10)
C10 0.0168(12) 0.0151(11) 0.0158(12) -0.0010(9) -0.0028(9) -0.0074(9)
C11 0.0155(11) 0.0137(11) 0.0091(10) -0.0002(8) -0.0007(9) -0.0050(9)
C12 0.0170(12) 0.0166(11) 0.0089(10) -0.0016(8) -0.0016(9) -0.0062(9)
C13 0.0235(13) 0.0153(12) 0.0196(12) -0.0035(9) -0.0004(10) -0.0112(10)
C14 0.0373(16) 0.0177(13) 0.0241(14) -0.0034(10) -0.0012(12) -0.0178(12)
C15 0.0430(17) 0.0090(11) 0.0185(13) -0.0010(9) -0.0001(12) -0.0091(11)
C16 0.0277(14) 0.0114(11) 0.0099(11) -0.0011(8) 0.0002(10) -0.0014(10)
C17 0.0270(14) 0.0135(12) 0.0136(12) 0.0001(9) 0.0000(10) 0.0061(10)
C18 0.0160(13) 0.0268(14) 0.0121(12) 0.0006(10) -0.0011(10) 0.0072(11)
C19 0.0127(12) 0.0283(14) 0.0091(11) 0.0003(9) -0.0004(9) -0.0032(10)
C20 0.0104(12) 0.0467(18) 0.0178(13) 0.0012(12) -0.0023(10) -0.0078(12)
C21 0.0229(14) 0.0541(19) 0.0189(13) -0.0124(13) 0.0052(11) -0.0269(14)
C22 0.0204(13) 0.0286(14) 0.0202(13) -0.0088(11) 0.0043(10) -0.0163(11)
C23 0.0113(11) 0.0173(11) 0.0067(10) -0.0007(8) 0.0001(8) -0.0029(9)
C24 0.0160(11) 0.0102(10) 0.0078(10) 0.0001(8) -0.0006(8) -0.0009(9)
C25 0.0182(12) 0.0248(13) 0.0164(12) -0.0053(10) 0.0010(9) -0.0133(10)
C26 0.0209(13) 0.0416(17) 0.0181(13) -0.0050(11) 0.0001(10) -0.0209(13)
C27 0.0112(12) 0.0381(16) 0.0148(12) -0.0013(11) -0.0020(9) -0.0064(11)
C28 0.0119(11) 0.0237(13) 0.0077(10) -0.0003(9) -0.0009(9) -0.0020(10)
C29 0.0164(13) 0.0223(13) 0.0123(12) -0.0001(10) -0.0004(9) 0.0075(10)
C30 0.0261(14) 0.0129(11) 0.0121(12) -0.0016(9) -0.0009(10) 0.0031(10)
C31 0.0261(13) 0.0102(11) 0.0095(11) -0.0012(8) -0.0007(9) -0.0027(10)
C32 0.0391(16) 0.0087(11) 0.0157(12) -0.0016(9) -0.0036(11) -0.0089(11)
C33 0.0343(15) 0.0166(12) 0.0221(13) -0.0018(10) -0.0050(11) -0.0165(11)
C34 0.0200(12) 0.0140(11) 0.0203(12) -0.0030(9) -0.0013(10) -0.0095(10)
C35 0.0150(11) 0.0087(10) 0.0089(10) 0.0002(8) -0.0015(8) -0.0017(9)
C36 0.0138(11) 0.0130(11) 0.0049(10) -0.0009(8) 0.0002(8) -0.0028(9)

loop_
_atom_type_symbol
_atom_type_description
_atom_type_scat_dispersion_real
_atom_type_scat_dispersion_imag
_atom_type_scat_source
C C 0.0033 0.0016 'International Tables Vol C Tables 4.2.6.8 and 6.1.1.4'
H H 0.0000 0.0000 'International Tables Vol C Tables 4.2.6.8 and 6.1.1.4'
Cl Cl 0.1484 0.1585 'International Tables Vol C Tables 4.2.6.8 and 6.1.1.4'
Fe Fe 0.3463 0.8444 'International Tables Vol C Tables 4.2.6.8 and 6.1.1.4'
N N 0.0061 0.0033 'International Tables Vol C Tables 4.2.6.8 and 6.1.1.4'
O O 0.0106 0.0060 'International Tables Vol C Tables 4.2.6.8 and 6.1.1.4'

loop_
_geom_angle_atom_site_label_1
_geom_angle_atom_site_label_2
_geom_angle_atom_site_label_3
_geom_angle
_geom_angle_site_symmetry_1
_geom_angle_site_symmetry_3
N2 Fe1 N1 75.41(8) . .
N2 Fe1 Cl1 150.58(6) . .
N1 Fe1 Cl1 92.04(6) . .
N2 Fe1 Cl3 90.67(6) . .
N1 Fe1 Cl3 165.83(6) . .
Cl1 Fe1 Cl3 99.12(2) . .
N2 Fe1 Cl2 99.77(6) . .
N1 Fe1 Cl2 94.71(6) . .
Cl1 Fe1 Cl2 107.81(3) . .
Cl3 Fe1 Cl2 90.18(2) . .
N4 Fe2 N3 76.91(8) . .
N4 Fe2 Cl4 94.64(6) . .
N3 Fe2 Cl4 169.68(6) . .
N4 Fe2 Cl2 165.91(6) . .
N3 Fe2 Cl2 91.41(6) . .
Cl4 Fe2 Cl2 97.72(2) . .
N4 Fe2 Cl3 85.32(6) . .
N3 Fe2 Cl3 87.75(5) . .
Cl4 Fe2 Cl3 97.56(2) . .
Cl2 Fe2 Cl3 86.39(2) . .
N4 Fe2 Cl5 95.03(6) . .
N3 Fe2 Cl5 88.96(5) . .
Cl4 Fe2 Cl5 85.85(2) . .
Cl2 Fe2 Cl5 92.58(2) . .
Cl3 Fe2 Cl5 176.53(2) . .
N6 Fe3 N5 76.51(8) . .
N6 Fe3 Cl6 92.12(6) . .
N5 Fe3 Cl6 164.93(6) . .
N6 Fe3 Cl5 166.44(6) . .
N5 Fe3 Cl5 93.93(6) . .
Cl6 Fe3 Cl5 98.82(2) . .
N6 Fe3 Cl6 91.29(5) . 2_557
N5 Fe3 Cl6 85.31(5) . 2_557
Cl6 Fe3 Cl6 85.10(2) . 2_557
Cl5 Fe3 Cl6 97.56(2) . 2_557
N6 Fe3 Cl4 85.89(5) . .
N5 Fe3 Cl4 92.14(6) . .
Cl6 Fe3 Cl4 96.93(2) . .
Cl5 Fe3 Cl4 84.88(2) . .
Cl6 Fe3 Cl4 176.58(2) 2_557 .
Fe1 Cl2 Fe2 92.49(2) . .
Fe1 Cl3 Fe2 90.92(2) . .
Fe2 Cl4 Fe3 94.41(2) . .
Fe3 Cl5 Fe2 94.86(2) . .
Fe3 Cl6 Fe3 94.90(2) . 2_557
C1 N1 C12 118.1(2) . .
C1 N1 Fe1 127.04(18) . .
C12 N1 Fe1 114.89(16) . .
C10 N2 C11 117.5(2) . .
C10 N2 Fe1 127.18(16) . .
C11 N2 Fe1 115.24(16) . .
C13 N3 C24 118.3(2) . .
C13 N3 Fe2 127.93(17) . .
C24 N3 Fe2 113.82(16) . .
C22 N4 C23 118.1(2) . .
C22 N4 Fe2 127.80(18) . .
C23 N4 Fe2 113.89(16) . .
C25 N5 C36 118.4(2) . .
C25 N5 Fe3 127.77(17) . .
C36 N5 Fe3 113.65(15) . .
C34 N6 C35 118.1(2) . .
C34 N6 Fe3 127.27(17) . .
C35 N6 Fe3 114.61(15) . .
N1 C1 C2 122.9(3) . .
N1 C1 H1 118.5 . .
C2 C1 H1 118.5 . .
C3 C2 C1 119.2(3) . .
C3 C2 H2 120.4 . .
C1 C2 H2 120.4 . .
C2 C3 C4 119.8(3) . .
C2 C3 H3 120.1 . .
C4 C3 H3 120.1 . .
C3 C4 C12 116.8(2) . .
C3 C4 C5 123.8(2) . .
C12 C4 C5 119.4(2) . .
C6 C5 C4 121.1(2) . .
C6 C5 H5 119.4 . .
C4 C5 H5 119.4 . .
C5 C6 C7 120.7(2) . .
C5 C6 H6 119.6 . .
C7 C6 H6 119.6 . .
C8 C7 C11 117.5(2) . .
C8 C7 C6 123.0(2) . .
C11 C7 C6 119.5(2) . .
C9 C8 C7 119.3(2) . .
C9 C8 H8 120.3 . .
C7 C8 H8 120.3 . .
C8 C9 C10 119.2(2) . .
C8 C9 H9 120.4 . .
C10 C9 H9 120.4 . .
N2 C10 C9 123.2(2) . .
N2 C10 H10 118.4 . .
C9 C10 H10 118.4 . .
N2 C11 C7 123.1(2) . .
N2 C11 C12 117.0(2) . .
C7 C11 C12 119.9(2) . .
N1 C12 C4 123.1(2) . .
N1 C12 C11 117.4(2) . .
C4 C12 C11 119.4(2) . .
N3 C13 C14 123.0(3) . .
N3 C13 H13 118.5 . .
C14 C13 H13 118.5 . .
C15 C14 C13 119.0(3) . .
C15 C14 H14 120.5 . .
C13 C14 H14 120.5 . .
C14 C15 C16 119.8(2) . .
C14 C15 H15 120.1 . .
C16 C15 H15 120.1 . .
C15 C16 C24 117.4(2) . .
C15 C16 C17 123.7(2) . .
C24 C16 C17 118.9(3) . .
C18 C17 C16 121.4(2) . .
C18 C17 H17 119.3 . .
C16 C17 H17 119.3 . .
C17 C18 C19 121.2(2) . .
C17 C18 H18 119.4 . .
C19 C18 H18 119.4 . .
C20 C19 C23 117.1(3) . .
C20 C19 C18 124.2(2) . .
C23 C19 C18 118.7(3) . .
C21 C20 C19 120.0(2) . .
C21 C20 H20 120.0 . .
C19 C20 H20 120.0 . .
C20 C21 C22 119.2(3) . .
C20 C21 H21 120.4 . .
C22 C21 H21 120.4 . .
N4 C22 C21 122.8(3) . .
N4 C22 H22 118.6 . .
C21 C22 H22 118.6 . .
N4 C23 C19 122.7(2) . .
N4 C23 C24 117.8(2) . .
C19 C23 C24 119.5(2) . .
N3 C24 C16 122.5(2) . .
N3 C24 C23 117.5(2) . .
C16 C24 C23 120.1(2) . .
N5 C25 C26 123.0(3) . .
N5 C25 H25 118.5 . .
C26 C25 H25 118.5 . .
C27 C26 C25 118.9(3) . .
C27 C26 H26 120.5 . .
C25 C26 H26 120.5 . .
C26 C27 C28 120.0(2) . .
C26 C27 H27 120.0 . .
C28 C27 H27 120.0 . .
C27 C28 C36 117.0(2) . .
C27 C28 C29 123.8(2) . .
C36 C28 C29 119.2(2) . .
C30 C29 C28 120.8(2) . .
C30 C29 H29 119.6 . .
C28 C29 H29 119.6 . .
C29 C30 C31 121.2(2) . .
C29 C30 H30 119.4 . .
C31 C30 H30 119.4 . .
C35 C31 C32 117.3(2) . .
C35 C31 C30 119.2(2) . .
C32 C31 C30 123.4(2) . .
C33 C32 C31 119.6(2) . .
C33 C32 H32 120.2 . .
C31 C32 H32 120.2 . .
C32 C33 C34 119.1(3) . .
C32 C33 H33 120.5 . .
C34 C33 H33 120.5 . .
N6 C34 C33 123.0(2) . .
N6 C34 H34 118.5 . .
C33 C34 H34 118.5 . .
N6 C35 C31 122.8(2) . .
N6 C35 C36 117.1(2) . .
C31 C35 C36 120.1(2) . .
N5 C36 C28 122.6(2) . .
N5 C36 C35 118.0(2) . .
C28 C36 C35 119.4(2) . .

loop_
_geom_bond_atom_site_label_1
_geom_bond_atom_site_label_2
_geom_bond_distance
_geom_bond_site_symmetry_2
Fe1 N2 2.188(2) .
Fe1 N1 2.200(2) .
Fe1 Cl1 2.3186(7) .
Fe1 Cl3 2.4224(7) .
Fe1 Cl2 2.4372(7) .
Fe2 N4 2.165(2) .
Fe2 N3 2.174(2) .
Fe2 Cl4 2.4082(7) .
Fe2 Cl2 2.4742(7) .
Fe2 Cl3 2.5533(7) .
Fe2 Cl5 2.5889(7) .
Fe3 N6 2.1669(19) .
Fe3 N5 2.181(2) .
Fe3 Cl6 2.4209(7) .
Fe3 Cl5 2.4225(7) .
Fe3 Cl6 2.6003(7) 2_557
Fe3 Cl4 2.6200(7) .
Cl6 Fe3 2.6004(7) 2_557
N1 C1 1.331(3) .
N1 C12 1.359(3) .
N2 C10 1.332(3) .
N2 C11 1.367(3) .
N3 C13 1.328(3) .
N3 C24 1.359(3) .
N4 C22 1.333(3) .
N4 C23 1.361(3) .
N5 C25 1.329(3) .
N5 C36 1.361(3) .
N6 C34 1.329(3) .
N6 C35 1.361(3) .
C1 C2 1.401(4) .
C1 H1 0.9300 .
C2 C3 1.372(4) .
C2 H2 0.9300 .
C3 C4 1.411(4) .
C3 H3 0.9300 .
C4 C12 1.413(3) .
C4 C5 1.436(4) .
C5 C6 1.359(4) .
C5 H5 0.9300 .
C6 C7 1.435(4) .
C6 H6 0.9300 .
C7 C8 1.406(4) .
C7 C11 1.410(3) .
C8 C9 1.377(4) .
C8 H8 0.9300 .
C9 C10 1.406(3) .
C9 H9 0.9300 .
C10 H10 0.9300 .
C11 C12 1.437(3) .
C13 C14 1.405(4) .
C13 H13 0.9300 .
C14 C15 1.364(4) .
C14 H14 0.9300 .
C15 C16 1.408(4) .
C15 H15 0.9300 .
C16 C24 1.411(3) .
C16 C17 1.435(4) .
C17 C18 1.344(5) .
C17 H17 0.9300 .
C18 C19 1.444(4) .
C18 H18 0.9300 .
C19 C20 1.400(4) .
C19 C23 1.417(3) .
C20 C21 1.372(5) .
C20 H20 0.9300 .
C21 C22 1.402(4) .
C21 H21 0.9300 .
C22 H22 0.9300 .
C23 C24 1.436(4) .
C25 C26 1.403(4) .
C25 H25 0.9300 .
C26 C27 1.373(4) .
C26 H26 0.9300 .
C27 C28 1.408(4) .
C27 H27 0.9300 .
C28 C36 1.416(3) .
C28 C29 1.441(4) .
C29 C30 1.356(4) .
C29 H29 0.9300 .
C30 C31 1.429(4) .
C30 H30 0.9300 .
C31 C35 1.409(3) .
C31 C32 1.412(4) .
C32 C33 1.367(4) .
C32 H32 0.9300 .
C33 C34 1.406(3) .
C33 H33 0.9300 .
C34 H34 0.9300 .
C35 C36 1.432(3) .

loop_
_geom_torsion_atom_site_label_1
_geom_torsion_atom_site_label_2
_geom_torsion_atom_site_label_3
_geom_torsion_atom_site_label_4
_geom_torsion
_geom_torsion_site_symmetry_1
_geom_torsion_site_symmetry_4
N2 Fe1 Cl2 Fe2 -91.82(6) . .
N1 Fe1 Cl2 Fe2 -167.79(6) . .
Cl1 Fe1 Cl2 Fe2 98.54(3) . .
Cl3 Fe1 Cl2 Fe2 -1.11(2) . .
N4 Fe2 Cl2 Fe1 -53.0(2) . .
N3 Fe2 Cl2 Fe1 -86.61(6) . .
Cl4 Fe2 Cl2 Fe1 98.21(2) . .
Cl3 Fe2 Cl2 Fe1 1.05(2) . .
Cl5 Fe2 Cl2 Fe1 -175.63(2) . .
N2 Fe1 Cl3 Fe2 100.84(6) . .
N1 Fe1 Cl3 Fe2 111.4(2) . .
Cl1 Fe1 Cl3 Fe2 -107.01(3) . .
Cl2 Fe1 Cl3 Fe2 1.07(2) . .
N4 Fe2 Cl3 Fe1 167.55(6) . .
N3 Fe2 Cl3 Fe1 90.50(6) . .
Cl4 Fe2 Cl3 Fe1 -98.38(2) . .
Cl2 Fe2 Cl3 Fe1 -1.06(2) . .
Cl5 Fe2 Cl3 Fe1 71.7(4) . .
N4 Fe2 Cl4 Fe3 -94.79(6) . .
N3 Fe2 Cl4 Fe3 -60.1(3) . .
Cl2 Fe2 Cl4 Fe3 91.97(2) . .
Cl3 Fe2 Cl4 Fe3 179.33(2) . .
Cl5 Fe2 Cl4 Fe3 -0.07(2) . .
N6 Fe3 Cl4 Fe2 -169.98(6) . .
N5 Fe3 Cl4 Fe2 -93.68(6) . .
Cl6 Fe3 Cl4 Fe2 98.37(2) . .
Cl5 Fe3 Cl4 Fe2 0.08(2) . .
Cl6 Fe3 Cl4 Fe2 -135.4(4) 2_557 .
N6 Fe3 Cl5 Fe2 47.2(2) . .
N5 Fe3 Cl5 Fe2 91.73(6) . .
Cl6 Fe3 Cl5 Fe2 -96.31(2) . .
Cl6 Fe3 Cl5 Fe2 177.51(2) 2_557 .
Cl4 Fe3 Cl5 Fe2 -0.07(2) . .
N4 Fe2 Cl5 Fe3 94.39(6) . .
N3 Fe2 Cl5 Fe3 171.15(6) . .
Cl4 Fe2 Cl5 Fe3 0.08(2) . .
Cl2 Fe2 Cl5 Fe3 -97.48(2) . .
Cl3 Fe2 Cl5 Fe3 -170.1(4) . .
N6 Fe3 Cl6 Fe3 91.12(5) . 2_557
N5 Fe3 Cl6 Fe3 50.6(2) . 2_557
Cl5 Fe3 Cl6 Fe3 -96.91(2) . 2_557
Cl6 Fe3 Cl6 Fe3 0.0 2_557 2_557
Cl4 Fe3 Cl6 Fe3 177.23(2) . 2_557
N2 Fe1 N1 C1 179.6(2) . .
Cl1 Fe1 N1 C1 26.6(2) . .
Cl3 Fe1 N1 C1 168.68(18) . .
Cl2 Fe1 N1 C1 -81.5(2) . .
N2 Fe1 N1 C12 -2.07(16) . .
Cl1 Fe1 N1 C12 -155.11(16) . .
Cl3 Fe1 N1 C12 -13.0(4) . .
Cl2 Fe1 N1 C12 96.82(16) . .
N1 Fe1 N2 C10 177.7(2) . .
Cl1 Fe1 N2 C10 -115.0(2) . .
Cl3 Fe1 N2 C10 -4.9(2) . .
Cl2 Fe1 N2 C10 85.4(2) . .
N1 Fe1 N2 C11 1.24(16) . .
Cl1 Fe1 N2 C11 68.5(2) . .
Cl3 Fe1 N2 C11 178.58(16) . .
Cl2 Fe1 N2 C11 -91.12(16) . .
N4 Fe2 N3 C13 -178.2(2) . .
Cl4 Fe2 N3 C13 146.1(3) . .
Cl2 Fe2 N3 C13 -6.2(2) . .
Cl3 Fe2 N3 C13 -92.5(2) . .
Cl5 Fe2 N3 C13 86.3(2) . .
N4 Fe2 N3 C24 1.76(16) . .
Cl4 Fe2 N3 C24 -33.9(4) . .
Cl2 Fe2 N3 C24 173.80(16) . .
Cl3 Fe2 N3 C24 87.48(16) . .
Cl5 Fe2 N3 C24 -93.64(16) . .
N3 Fe2 N4 C22 175.4(2) . .
Cl4 Fe2 N4 C22 -10.6(2) . .
Cl2 Fe2 N4 C22 140.8(2) . .
Cl3 Fe2 N4 C22 86.7(2) . .
Cl5 Fe2 N4 C22 -96.8(2) . .
N3 Fe2 N4 C23 0.27(16) . .
Cl4 Fe2 N4 C23 174.26(15) . .
Cl2 Fe2 N4 C23 -34.4(3) . .
Cl3 Fe2 N4 C23 -88.51(16) . .
Cl5 Fe2 N4 C23 88.03(16) . .
N6 Fe3 N5 C25 -175.5(2) . .
Cl6 Fe3 N5 C25 -133.6(2) . .
Cl5 Fe3 N5 C25 14.2(2) . .
Cl6 Fe3 N5 C25 -83.0(2) 2_557 .
Cl4 Fe3 N5 C25 99.3(2) . .
N6 Fe3 N5 C36 -0.99(15) . .
Cl6 Fe3 N5 C36 40.9(3) . .
Cl5 Fe3 N5 C36 -171.26(15) . .
Cl6 Fe3 N5 C36 91.47(15) 2_557 .
Cl4 Fe3 N5 C36 -86.24(15) . .
N5 Fe3 N6 C34 179.7(2) . .
Cl6 Fe3 N6 C34 9.7(2) . .
Cl5 Fe3 N6 C34 -134.3(2) . .
Cl6 Fe3 N6 C34 94.8(2) 2_557 .
Cl4 Fe3 N6 C34 -87.1(2) . .
N5 Fe3 N6 C35 -1.67(16) . .
Cl6 Fe3 N6 C35 -171.67(15) . .
Cl5 Fe3 N6 C35 44.4(3) . .
Cl6 Fe3 N6 C35 -86.53(16) 2_557 .
Cl4 Fe3 N6 C35 91.53(16) . .
C12 N1 C1 C2 -1.3(4) . .
Fe1 N1 C1 C2 176.9(2) . .
N1 C1 C2 C3 0.2(4) . .
C1 C2 C3 C4 1.3(4) . .
C2 C3 C4 C12 -1.6(4) . .
C2 C3 C4 C5 179.2(3) . .
C3 C4 C5 C6 -179.8(3) . .
C12 C4 C5 C6 0.9(4) . .
C4 C5 C6 C7 -1.1(4) . .
C5 C6 C7 C8 -178.0(2) . .
C5 C6 C7 C11 0.7(4) . .
C11 C7 C8 C9 -1.7(4) . .
C6 C7 C8 C9 177.1(2) . .
C7 C8 C9 C10 1.6(4) . .
C11 N2 C10 C9 -1.4(4) . .
Fe1 N2 C10 C9 -177.80(18) . .
C8 C9 C10 N2 -0.1(4) . .
C10 N2 C11 C7 1.3(3) . .
Fe1 N2 C11 C7 178.13(18) . .
C10 N2 C11 C12 -177.2(2) . .
Fe1 N2 C11 C12 -0.3(3) . .
C8 C7 C11 N2 0.2(4) . .
C6 C7 C11 N2 -178.6(2) . .
C8 C7 C11 C12 178.6(2) . .
C6 C7 C11 C12 -0.2(3) . .
C1 N1 C12 C4 1.0(4) . .
Fe1 N1 C12 C4 -177.46(18) . .
C1 N1 C12 C11 -178.9(2) . .
Fe1 N1 C12 C11 2.6(3) . .
C3 C4 C12 N1 0.4(4) . .
C5 C4 C12 N1 179.7(2) . .
C3 C4 C12 C11 -179.7(2) . .
C5 C4 C12 C11 -0.4(4) . .
N2 C11 C12 N1 -1.6(3) . .
C7 C11 C12 N1 179.9(2) . .
N2 C11 C12 C4 178.5(2) . .
C7 C11 C12 C4 0.0(3) . .
C24 N3 C13 C14 2.6(4) . .
Fe2 N3 C13 C14 -177.41(19) . .
N3 C13 C14 C15 -0.6(4) . .
C13 C14 C15 C16 -1.8(4) . .
C14 C15 C16 C24 2.2(4) . .
C14 C15 C16 C17 -177.0(3) . .
C15 C16 C17 C18 176.3(3) . .
C24 C16 C17 C18 -2.9(4) . .
C16 C17 C18 C19 1.6(4) . .
C17 C18 C19 C20 -177.9(3) . .
C17 C18 C19 C23 2.0(4) . .
C23 C19 C20 C21 3.3(4) . .
C18 C19 C20 C21 -176.8(3) . .
C19 C20 C21 C22 -0.7(4) . .
C23 N4 C22 C21 1.4(4) . .
Fe2 N4 C22 C21 -173.59(19) . .
C20 C21 C22 N4 -1.9(4) . .
C22 N4 C23 C19 1.6(3) . .
Fe2 N4 C23 C19 177.24(18) . .
C22 N4 C23 C24 -177.9(2) . .
Fe2 N4 C23 C24 -2.2(3) . .
C20 C19 C23 N4 -3.9(4) . .
C18 C19 C23 N4 176.2(2) . .
C20 C19 C23 C24 175.5(2) . .
C18 C19 C23 C24 -4.3(3) . .
C13 N3 C24 C16 -2.2(3) . .
Fe2 N3 C24 C16 177.82(18) . .
C13 N3 C24 C23 176.5(2) . .
Fe2 N3 C24 C23 -3.5(3) . .
C15 C16 C24 N3 -0.2(4) . .
C17 C16 C24 N3 179.1(2) . .
C15 C16 C24 C23 -178.8(2) . .
C17 C16 C24 C23 0.4(3) . .
N4 C23 C24 N3 3.9(3) . .
C19 C23 C24 N3 -175.5(2) . .
N4 C23 C24 C16 -177.4(2) . .
C19 C23 C24 C16 3.1(3) . .
C36 N5 C25 C26 -1.4(4) . .
Fe3 N5 C25 C26 172.87(19) . .
N5 C25 C26 C27 1.4(4) . .
C25 C26 C27 C28 0.6(4) . .
C26 C27 C28 C36 -2.5(4) . .
C26 C27 C28 C29 178.9(2) . .
C27 C28 C29 C30 179.4(2) . .
C36 C28 C29 C30 0.8(4) . .
C28 C29 C30 C31 -2.0(4) . .
C29 C30 C31 C35 0.4(4) . .
C29 C30 C31 C32 -176.9(2) . .
C35 C31 C32 C33 -3.1(4) . .
C30 C31 C32 C33 174.2(2) . .
C31 C32 C33 C34 1.2(4) . .
C35 N6 C34 C33 -2.7(4) . .
Fe3 N6 C34 C33 175.92(19) . .
C32 C33 C34 N6 1.8(4) . .
C34 N6 C35 C31 0.6(3) . .
Fe3 N6 C35 C31 -178.20(18) . .
C34 N6 C35 C36 -177.2(2) . .
Fe3 N6 C35 C36 4.1(3) . .
C32 C31 C35 N6 2.3(3) . .
C30 C31 C35 N6 -175.2(2) . .
C32 C31 C35 C36 180.0(2) . .
C30 C31 C35 C36 2.5(3) . .
C25 N5 C36 C28 -0.6(3) . .
Fe3 N5 C36 C28 -175.71(17) . .
C25 N5 C36 C35 178.6(2) . .
Fe3 N5 C36 C35 3.5(3) . .
C27 C28 C36 N5 2.6(3) . .
C29 C28 C36 N5 -178.7(2) . .
C27 C28 C36 C35 -176.6(2) . .
C29 C28 C36 C35 2.1(3) . .
N6 C35 C36 N5 -5.1(3) . .
C31 C35 C36 N5 177.1(2) . .
N6 C35 C36 C28 174.1(2) . .
C31 C35 C36 C28 -3.7(3) . .
